data_4318931
loop_
_publ_author_name
'Ulrich Kortz'
'Israel M. Mbomekalle'
'Bineta Keita'
'Louis Nadjo'
'Patrick Berthet'

_publ_contact_author_address
; 
Department of Chemistry
American University of Beirut
P.O. Box: 11-0236
Riad El Solh Beirut 1107 2020
LEBANON
;
_publ_contact_author_email
;
ulrich.kortz@aub.edu.lb
;
_publ_contact_author_fax
;
+961 1 744 461
;
_publ_contact_author_name
;
Ulrich KORTZ
;
_publ_contact_author_phone
;
+961 3 776 439
;
_publ_section_title
;
 Sandwich-Type Phosphotungstates: Structure, Electrochemistry, and
 Magnetism of the Trinickel-Substituted Polyoxoanion
 [Ni~3~Na(H~2~O)~2~(PW~9~O~34~)~2~]^11-^
;
_journal_name_full 'Inorganic Chemistry'
_journal_page_first 6412
_journal_page_last 6416
_journal_paper_doi 10.1021/ic0255353
_journal_volume 41
_journal_year 2002
_chemical_formula_moiety Na7.5(Ni3NaP2W18O68)*23.25H2O
_chemical_formula_sum 'H46.5 Na8.5 Ni3 O91.25 P2 W18'
_chemical_formula_weight 5249.75
_chemical_name_systematic
; 
 ? 
;
_space_group_IT_number 2
_symmetry_cell_setting triclinic
_symmetry_space_group_name_Hall '-P 1'
_symmetry_space_group_name_H-M 'P -1'
_atom_sites_solution_hydrogens none
_atom_sites_solution_primary direct
_atom_sites_solution_secondary difmap
_audit_creation_method SHELXL-97
_cell_angle_alpha 73.9870(10)
_cell_angle_beta 87.6060(10)
_cell_angle_gamma 79.344(2)
_cell_formula_units_Z 2
_cell_length_a 12.2467(6)
_cell_length_b 16.6031(7)
_cell_length_c 22.4017(12)
_cell_measurement_reflns_used 8192
_cell_measurement_temperature 293(2)
_cell_measurement_theta_max 28.27
_cell_measurement_theta_min 2.46
_cell_volume 4302.6(4)
_computing_cell_refinement 'Bruker SMART'
_computing_data_collection 'Bruker SMART'
_computing_data_reduction 'Bruker SAINT'
_computing_molecular_graphics 'Bruker SHELXTL'
_computing_publication_material 'Bruker SHELXTL'
_computing_structure_refinement 'SHELXL-97 (Sheldrick, 1997)'
_computing_structure_solution 'SHELXS-97 (Sheldrick, 1990)'
_diffrn_ambient_temperature 293(2)
_diffrn_measured_fraction_theta_full 0.991
_diffrn_measured_fraction_theta_max 0.991
_diffrn_measurement_device_type 'CCD area detector'
_diffrn_measurement_method 'omega scans'
_diffrn_radiation_monochromator graphite
_diffrn_radiation_source 'normal-focus sealed tube'
_diffrn_radiation_type MoK\a
_diffrn_radiation_wavelength 0.71073
_diffrn_reflns_av_R_equivalents 0.0475
_diffrn_reflns_av_sigmaI/netI 0.0620
_diffrn_reflns_limit_h_max 16
_diffrn_reflns_limit_h_min -16
_diffrn_reflns_limit_k_max 22
_diffrn_reflns_limit_k_min -22
_diffrn_reflns_limit_l_max 29
_diffrn_reflns_limit_l_min -29
_diffrn_reflns_number 46011
_diffrn_reflns_theta_full 28.32
_diffrn_reflns_theta_max 28.32
_diffrn_reflns_theta_min 1.80
_diffrn_standards_decay_% 0
_exptl_absorpt_coefficient_mu 24.789
_exptl_absorpt_correction_T_max 0.3559
_exptl_absorpt_correction_T_min 0.1752
_exptl_absorpt_correction_type multi-scan
_exptl_absorpt_process_details SADABS
_exptl_crystal_colour yellow
_exptl_crystal_density_diffrn 4.016
_exptl_crystal_density_method 'not measured'
_exptl_crystal_description block
_exptl_crystal_F_000 4539
_exptl_crystal_size_max 0.2
_exptl_crystal_size_mid 0.06
_exptl_crystal_size_min 0.06
_refine_diff_density_max 5.255
_refine_diff_density_min -2.178
_refine_diff_density_rms 0.436
_refine_ls_extinction_method none
_refine_ls_goodness_of_fit_ref 1.029
_refine_ls_matrix_type full
_refine_ls_number_parameters 645
_refine_ls_number_reflns 21241
_refine_ls_number_restraints 0
_refine_ls_restrained_S_all 1.029
_refine_ls_R_factor_all 0.0718
_refine_ls_R_factor_gt 0.0522
_refine_ls_shift/su_max 0.004
_refine_ls_shift/su_mean 0.000
_refine_ls_structure_factor_coef Fsqd
_refine_ls_weighting_details 'calc w=1/[\s^2^(Fo^2^)+(0.0481P)^2^+117.2962P] where P=(Fo^2^+2Fc^2^)/3'
_refine_ls_weighting_scheme calc
_refine_ls_wR_factor_gt 0.1191
_refine_ls_wR_factor_ref 0.1292
_reflns_number_gt 16423
_reflns_number_total 21241
_reflns_threshold_expression >2sigma(I)
_cod_data_source_file ic0255353-2_s2.cif
_cod_data_source_block u164abs
_cod_depositor_comments
;
The following automatic conversions were performed:

'_symmetry_cell_setting' value 'Triclinic' changed to 'triclinic'
according to the built-in table from CIF Core dictionary named
'cif_core.dic' version 2.4.1 from 2010-06-29.

Automatic conversion script
Id: cif_fix_values 1646 2011-03-28 12:23:43Z adriana 
;
_cod_original_formula_sum 'H46.5 Na8.50 Ni3 O91.25 P2 W18'
_cod_database_code 4318931

loop_
_symmetry_equiv_pos_as_xyz
'x, y, z'
'-x, -y, -z'

loop_
_atom_site_label
_atom_site_type_symbol
_atom_site_fract_x
_atom_site_fract_y
_atom_site_fract_z
_atom_site_U_iso_or_equiv
_atom_site_adp_type
_atom_site_occupancy
_atom_site_symmetry_multiplicity
_atom_site_calc_flag
_atom_site_refinement_flags
_atom_site_disorder_assembly
_atom_site_disorder_group
W1 W 0.72636(5) 0.10085(4) 0.40604(3) 0.02260(13) Uani 1 1 d . . .
W2 W 0.92017(5) 0.23426(4) 0.43605(3) 0.02096(12) Uani 1 1 d . . .
W3 W 0.94157(5) 0.17043(4) 0.28950(3) 0.02305(13) Uani 1 1 d . . .
W4 W 0.50123(5) 0.25500(4) 0.42721(3) 0.02017(12) Uani 1 1 d . . .
W5 W 0.69406(5) 0.38457(3) 0.45763(3) 0.01785(11) Uani 1 1 d . . .
W6 W 0.89438(4) 0.44495(3) 0.35317(3) 0.01779(11) Uani 1 1 d . . .
W7 W 0.91512(4) 0.38179(4) 0.20724(3) 0.01898(12) Uani 1 1 d . . .
W8 W 0.73374(5) 0.26350(3) 0.17849(3) 0.01889(12) Uani 1 1 d . . .
W9 W 0.51873(5) 0.19718(4) 0.29124(3) 0.02037(12) Uani 1 1 d . . .
W10 W 0.31880(4) 0.62789(4) 0.27934(3) 0.01758(11) Uani 1 1 d . . .
W11 W 0.51696(5) 0.74695(3) 0.31371(3) 0.01831(11) Uani 1 1 d . . .
W12 W 0.72331(5) 0.80031(3) 0.21166(3) 0.01923(12) Uani 1 1 d . . .
W13 W 0.74790(5) 0.73602(4) 0.06759(3) 0.01960(12) Uani 1 1 d . . .
W14 W 0.56513(5) 0.62173(3) 0.03487(3) 0.01844(11) Uani 1 1 d . . .
W15 W 0.34168(4) 0.56751(3) 0.14410(3) 0.01714(11) Uani 1 1 d . . .
W16 W 0.25088(5) 0.78139(4) 0.13812(3) 0.01967(12) Uani 1 1 d . . .
W17 W 0.45229(5) 0.90401(4) 0.17368(3) 0.02073(12) Uani 1 1 d . . .
W18 W 0.47760(5) 0.83758(4) 0.02668(3) 0.02028(12) Uani 1 1 d . . .
Ni1 Ni 0.62881(14) 0.47308(11) 0.18500(8) 0.0159(3) Uani 1 1 d . . .
Ni2 Ni 0.60883(14) 0.52832(11) 0.31204(8) 0.0155(3) Uani 1 1 d . . .
Ni3 Ni 0.79748(14) 0.58027(11) 0.21465(8) 0.0172(3) Uani 1 1 d . . .
P1 P 0.7014(3) 0.3313(2) 0.31513(16) 0.0148(6) Uani 1 1 d . . .
P2 P 0.5416(3) 0.6760(2) 0.17796(16) 0.0142(6) Uani 1 1 d . . .
Na1 Na 0.4097(5) 0.4211(4) 0.2832(3) 0.0309(14) Uiso 1 1 d . . .
Na2 Na 0.3941(6) 0.4825(5) 0.4217(3) 0.0411(17) Uiso 1 1 d . . .
Na3 Na 0.4389(6) 0.3641(5) 0.1407(3) 0.0412(17) Uiso 1 1 d . . .
Na4 Na 0.2844(5) 0.7210(4) -0.0023(3) 0.0320(14) Uiso 1 1 d . . .
Na5 Na 1.0947(10) 0.5000(8) 0.0657(6) 0.027(3) Uiso 0.50 1 d P . .
Na6 Na 0.6795(7) 0.9498(6) 0.0654(4) 0.060(2) Uiso 1 1 d . . .
Na7 Na 1.0280(7) 0.6388(5) 0.3674(4) 0.0480(19) Uiso 1 1 d . . .
Na8 Na 1.1809(7) -0.0241(5) 0.3594(4) 0.054(2) Uiso 1 1 d . . .
Na9 Na 0.4626(7) 0.8920(5) 0.4244(4) 0.051(2) Uiso 1 1 d . . .
O1P1 O 0.6315(7) 0.2612(6) 0.3445(4) 0.0158(18) Uiso 1 1 d . . .
O2P1 O 0.7702(7) 0.3437(6) 0.3677(4) 0.0170(19) Uiso 1 1 d . . .
O3P1 O 0.7841(7) 0.3002(6) 0.2685(4) 0.0172(19) Uiso 1 1 d . . .
O4P1 O 0.6272(7) 0.4165(6) 0.2824(4) 0.0167(19) Uiso 1 1 d . . .
O1P2 O 0.4193(8) 0.6669(6) 0.1820(4) 0.0190(19) Uiso 1 1 d . . .
O2P2 O 0.5542(7) 0.7482(6) 0.2075(4) 0.0159(18) Uiso 1 1 d . . .
O3P2 O 0.5713(8) 0.7035(6) 0.1088(4) 0.0185(19) Uiso 1 1 d . . .
O4P2 O 0.6154(7) 0.5918(6) 0.2116(4) 0.0176(19) Uiso 1 1 d . . .
O1T O 0.7666(10) -0.0031(8) 0.4464(6) 0.037(3) Uiso 1 1 d . . .
O12 O 0.8204(9) 0.1586(7) 0.4417(5) 0.028(2) Uiso 1 1 d . . .
O13 O 0.8379(9) 0.1139(7) 0.3412(5) 0.027(2) Uiso 1 1 d . . .
O14 O 0.6141(8) 0.1410(6) 0.4528(5) 0.024(2) Uiso 1 1 d . . .
O19 O 0.6286(8) 0.0955(6) 0.3476(5) 0.022(2) Uiso 1 1 d . . .
O2T O 1.0233(9) 0.1728(7) 0.4877(5) 0.029(2) Uiso 1 1 d . . .
O23 O 0.9689(8) 0.2063(6) 0.3604(5) 0.025(2) Uiso 1 1 d . . .
O25 O 0.8248(8) 0.2888(6) 0.4873(5) 0.022(2) Uiso 1 1 d . . .
O26 O 0.9759(9) 0.3357(7) 0.4054(5) 0.027(2) Uiso 1 1 d . . .
O3T O 1.0526(9) 0.0892(7) 0.2909(5) 0.034(3) Uiso 1 1 d . . .
O37 O 0.9973(9) 0.2650(7) 0.2420(5) 0.027(2) Uiso 1 1 d . . .
O38 O 0.8622(8) 0.1725(7) 0.2193(5) 0.026(2) Uiso 1 1 d . . .
O4NA O 0.4332(9) 0.3573(7) 0.3864(5) 0.028(2) Uiso 1 1 d . . .
O4T O 0.4175(9) 0.2246(7) 0.4896(5) 0.034(3) Uiso 1 1 d . . .
O45 O 0.6097(8) 0.2980(6) 0.4633(5) 0.023(2) Uiso 1 1 d . . .
O49 O 0.4531(8) 0.1996(6) 0.3698(5) 0.024(2) Uiso 1 1 d . . .
O5NI O 0.6030(8) 0.4639(6) 0.4030(5) 0.023(2) Uiso 1 1 d . . .
O5T O 0.6644(9) 0.4098(7) 0.5261(5) 0.030(2) Uiso 1 1 d . . .
O56 O 0.8137(8) 0.4480(6) 0.4274(4) 0.020(2) Uiso 1 1 d . . .
O6NI O 0.7793(7) 0.5166(6) 0.3065(4) 0.0165(18) Uiso 1 1 d . . .
O6T O 0.9884(8) 0.5086(7) 0.3544(5) 0.025(2) Uiso 1 1 d . . .
O67 O 0.9448(8) 0.4000(6) 0.2840(5) 0.022(2) Uiso 1 1 d . . .
O7NI O 0.7941(8) 0.4677(6) 0.1941(5) 0.022(2) Uiso 1 1 d . . .
O7T O 1.0167(9) 0.4259(7) 0.1609(5) 0.030(2) Uiso 1 1 d . . .
O78 O 0.8534(8) 0.3295(6) 0.1539(5) 0.023(2) Uiso 1 1 d . . .
O8NI O 0.6365(8) 0.3610(6) 0.1658(5) 0.020(2) Uiso 1 1 d . . .
O8T O 0.7191(9) 0.2307(7) 0.1133(5) 0.031(2) Uiso 1 1 d . . .
O89 O 0.6423(8) 0.1988(6) 0.2351(4) 0.020(2) Uiso 1 1 d . . .
O9NA O 0.4539(8) 0.2996(6) 0.2514(5) 0.024(2) Uiso 1 1 d . . .
O9T O 0.4447(9) 0.1322(7) 0.2672(5) 0.033(3) Uiso 1 1 d . . .
O10N O 0.4397(7) 0.5489(6) 0.3068(4) 0.0182(19) Uiso 1 1 d . . .
O10T O 0.2249(9) 0.6040(7) 0.3383(5) 0.030(2) Uiso 1 1 d . . .
O101 O 0.3807(8) 0.7146(6) 0.2986(4) 0.019(2) Uiso 1 1 d . . .
O105 O 0.2767(8) 0.5680(6) 0.2238(5) 0.021(2) Uiso 1 1 d . . .
O106 O 0.2215(8) 0.7274(6) 0.2201(5) 0.024(2) Uiso 1 1 d . . .
O11N O 0.5901(8) 0.6411(6) 0.3321(5) 0.021(2) Uiso 1 1 d . . .
O11T O 0.4926(9) 0.7660(7) 0.3845(5) 0.031(2) Uiso 1 1 d . . .
O112 O 0.6493(8) 0.7960(6) 0.2900(4) 0.019(2) Uiso 1 1 d . . .
O117 O 0.4428(8) 0.8634(7) 0.2592(5) 0.026(2) Uiso 1 1 d . . .
O12N O 0.7817(8) 0.6913(6) 0.2357(5) 0.023(2) Uiso 1 1 d . . .
O12T O 0.8332(9) 0.8489(7) 0.2201(5) 0.032(2) Uiso 1 1 d . . .
O123 O 0.7322(8) 0.8039(6) 0.1255(5) 0.021(2) Uiso 1 1 d . . .
O127 O 0.6036(8) 0.9052(6) 0.1796(5) 0.022(2) Uiso 1 1 d . . .
O13N O 0.8008(8) 0.6423(6) 0.1245(5) 0.021(2) Uiso 1 1 d . . .
O13T O 0.8637(9) 0.7651(7) 0.0265(5) 0.029(2) Uiso 1 1 d . . .
O134 O 0.6952(8) 0.6736(6) 0.0164(5) 0.023(2) Uiso 1 1 d . . .
O138 O 0.6305(8) 0.8315(6) 0.0194(5) 0.023(2) Uiso 1 1 d . . .
O14N O 0.6308(8) 0.5345(6) 0.0943(5) 0.021(2) Uiso 1 1 d . . .
O14T O 0.5630(9) 0.5832(7) -0.0287(5) 0.030(2) Uiso 1 1 d . . .
O145 O 0.4209(8) 0.6111(6) 0.0700(4) 0.020(2) Uiso 1 1 d . . .
O148 O 0.4846(8) 0.7447(6) -0.0056(5) 0.023(2) Uiso 1 1 d . . .
O15N O 0.4619(8) 0.4926(6) 0.1780(5) 0.021(2) Uiso 1 1 d . . .
O15T O 0.2643(9) 0.5063(7) 0.1196(5) 0.028(2) Uiso 1 1 d . . .
O156 O 0.2393(8) 0.6813(6) 0.1154(5) 0.021(2) Uiso 1 1 d . . .
O16T O 0.1257(9) 0.8461(7) 0.1130(5) 0.029(2) Uiso 1 1 d . . .
O167 O 0.3261(8) 0.8525(7) 0.1682(5) 0.025(2) Uiso 1 1 d . . .
O168 O 0.3410(8) 0.8076(7) 0.0653(5) 0.026(2) Uiso 1 1 d . . .
O17T O 0.3939(9) 1.0090(7) 0.1619(5) 0.032(2) Uiso 1 1 d . . .
O178 O 0.4845(6) 0.8921(5) 0.0913(4) 0.0076(15) Uiso 1 1 d . . .
O18T O 0.4289(10) 0.9205(8) -0.0360(6) 0.035(3) Uiso 1 1 d . . .
O1WN O 0.9669(9) 0.5736(7) 0.2170(5) 0.028(2) Uiso 1 1 d . . .
O1W O 0.206(2) 0.4120(17) 0.2854(13) 0.046(6) Uiso 0.50 1 d P . .
O2W O 0.3936(11) 0.3968(9) 0.5284(7) 0.048(3) Uiso 1 1 d . . .
O3W O 0.207(3) 0.430(2) 0.4246(15) 0.059(8) Uiso 0.50 1 d P . .
O4W O 0.4496(13) 0.2218(10) 0.1289(8) 0.062(4) Uiso 1 1 d . . .
O5W O 0.2677(13) 0.5892(10) -0.0209(8) 0.065(4) Uiso 1 1 d . . .
O6W O 0.1087(14) 0.8173(11) -0.0172(8) 0.069(5) Uiso 1 1 d . . .
O7W O 1.0442(12) 0.6333(9) 0.0926(7) 0.054(4) Uiso 1 1 d . . .
O8W O 0.8927(19) 0.5142(15) 0.0401(11) 0.034(5) Uiso 0.50 1 d P . .
O9W O 1.178(3) 0.348(2) 0.0802(15) 0.062(8) Uiso 0.50 1 d P . .
O10W O 0.7676(19) 0.9776(15) -0.0358(11) 0.036(5) Uiso 0.50 1 d P . .
O11W O 0.806(2) 1.030(2) 0.1036(14) 0.058(8) Uiso 0.50 1 d P . .
O12W O 1.0118(11) 0.7079(8) 0.2606(6) 0.043(3) Uiso 1 1 d . . .
O13W O 0.8223(13) 0.6625(10) 0.3767(8) 0.063(4) Uiso 1 1 d . . .
O14W O 1.0743(16) 0.7627(12) 0.3894(9) 0.082(5) Uiso 1 1 d . . .
O15W O 1.030(2) 0.5772(19) 0.4753(14) 0.054(7) Uiso 0.50 1 d P . .
O16W O 1.3610(12) -0.0148(10) 0.3201(7) 0.056(4) Uiso 1 1 d . . .
O17W O 1.1847(14) -0.1280(11) 0.2939(8) 0.067(4) Uiso 1 1 d . . .
O18W O 1.220(2) 0.0766(17) 0.4172(12) 0.043(6) Uiso 0.50 1 d P . .
O19W O 1.028(3) -0.025(2) 0.4260(15) 0.061(8) Uiso 0.50 1 d P . .
O20W O 0.2809(11) 0.8519(9) 0.4294(6) 0.048(3) Uiso 1 1 d . . .
O21W O 0.6262(15) 0.9168(11) 0.3633(8) 0.075(5) Uiso 1 1 d . . .
O22W O 0.4384(13) 1.0241(10) 0.4461(7) 0.059(4) Uiso 1 1 d . . .
O23W O 0.325(2) 1.1430(15) 0.1797(11) 0.037(5) Uiso 0.50 1 d P . .
O24W O 1.0000 1.0000 0.0000 0.048(9) Uiso 0.50 2 d SP . .
O25W O 1.011(3) 0.256(2) 0.0876(15) 0.062(8) Uiso 0.50 1 d P . .
O26W O 0.225(3) 1.250(2) 0.2179(18) 0.080(10) Uiso 0.50 1 d P . .
O27W O 1.049(3) -0.031(2) 0.1907(16) 0.070(9) Uiso 0.50 1 d P . .
O28W O 0.681(3) 1.042(2) 0.2029(17) 0.077(10) Uiso 0.50 1 d P . .
O29W O 0.890(3) 0.939(2) 0.3086(17) 0.075(10) Uiso 0.50 1 d P . .
O30W O 0.797(3) 0.804(3) 0.4355(19) 0.086(11) Uiso 0.50 1 d P . .
O31W O 0.824(3) 0.574(2) 0.4739(17) 0.077(10) Uiso 0.50 1 d P . .
O32W O 0.741(3) 0.683(3) 0.4781(19) 0.088(12) Uiso 0.50 1 d P . .

loop_
_atom_site_aniso_label
_atom_site_aniso_U_11
_atom_site_aniso_U_22
_atom_site_aniso_U_33
_atom_site_aniso_U_23
_atom_site_aniso_U_13
_atom_site_aniso_U_12
W1 0.0306(3) 0.0136(3) 0.0210(3) -0.0011(2) -0.0034(2) -0.0022(2)
W2 0.0231(3) 0.0177(3) 0.0190(3) -0.0026(2) -0.0057(2) 0.0016(2)
W3 0.0255(3) 0.0176(3) 0.0221(3) -0.0049(2) -0.0014(2) 0.0057(2)
W4 0.0255(3) 0.0185(3) 0.0159(3) -0.0032(2) 0.0000(2) -0.0046(2)
W5 0.0225(3) 0.0160(3) 0.0138(3) -0.0035(2) -0.0025(2) -0.0007(2)
W6 0.0179(3) 0.0165(3) 0.0177(3) -0.0027(2) -0.0044(2) -0.0019(2)
W7 0.0174(2) 0.0173(3) 0.0208(3) -0.0054(2) 0.0005(2) 0.0007(2)
W8 0.0250(3) 0.0156(3) 0.0155(3) -0.0053(2) -0.0006(2) -0.0003(2)
W9 0.0283(3) 0.0162(3) 0.0171(3) -0.0032(2) -0.0018(2) -0.0068(2)
W10 0.0155(2) 0.0185(3) 0.0174(3) -0.0043(2) 0.0002(2) -0.0008(2)
W11 0.0227(3) 0.0154(3) 0.0168(3) -0.0061(2) -0.0015(2) -0.0003(2)
W12 0.0208(3) 0.0148(3) 0.0223(3) -0.0056(2) -0.0003(2) -0.0030(2)
W13 0.0204(3) 0.0181(3) 0.0178(3) -0.0019(2) 0.0021(2) -0.0022(2)
W14 0.0229(3) 0.0165(3) 0.0136(3) -0.0031(2) -0.0014(2) 0.0011(2)
W15 0.0162(2) 0.0177(3) 0.0167(3) -0.0044(2) -0.0027(2) -0.0009(2)
W16 0.0174(3) 0.0202(3) 0.0190(3) -0.0037(2) -0.0010(2) 0.0005(2)
W17 0.0239(3) 0.0149(3) 0.0216(3) -0.0044(2) -0.0007(2) 0.0004(2)
W18 0.0239(3) 0.0164(3) 0.0169(3) -0.0012(2) 0.0000(2) 0.0003(2)
Ni1 0.0184(8) 0.0146(8) 0.0143(8) -0.0038(7) -0.0021(6) -0.0013(6)
Ni2 0.0177(8) 0.0140(8) 0.0134(8) -0.0029(7) -0.0019(6) -0.0002(6)
Ni3 0.0181(8) 0.0150(8) 0.0170(9) -0.0025(7) 0.0001(7) -0.0018(6)
P1 0.0199(16) 0.0105(15) 0.0119(16) -0.0006(12) -0.0019(13) -0.0010(12)
P2 0.0161(15) 0.0122(15) 0.0130(16) -0.0021(13) -0.0005(12) -0.0012(12)

loop_
_atom_type_symbol
_atom_type_description
_atom_type_scat_dispersion_real
_atom_type_scat_dispersion_imag
_atom_type_scat_source
O O 0.0106 0.0060 'International Tables Vol C Tables 4.2.6.8 and 6.1.1.4'
Na Na 0.0362 0.0249 'International Tables Vol C Tables 4.2.6.8 and 6.1.1.4'
P P 0.1023 0.0942 'International Tables Vol C Tables 4.2.6.8 and 6.1.1.4'
Ni Ni 0.3393 1.1124 'International Tables Vol C Tables 4.2.6.8 and 6.1.1.4'
W W -0.8490 6.8722 'International Tables Vol C Tables 4.2.6.8 and 6.1.1.4'

loop_
_geom_angle_atom_site_label_1
_geom_angle_atom_site_label_2
_geom_angle_atom_site_label_3
_geom_angle
_geom_angle_site_symmetry_1
_geom_angle_site_symmetry_3
_geom_angle_publ_flag
O1T W1 O14 103.8(5) . . ?
O1T W1 O19 103.2(5) . . ?
O14 W1 O19 92.6(4) . . ?
O1T W1 O13 101.5(5) . . ?
O14 W1 O13 153.9(5) . . ?
O19 W1 O13 87.9(4) . . ?
O1T W1 O12 102.6(5) . . ?
O14 W1 O12 86.5(4) . . ?
O19 W1 O12 153.6(5) . . ?
O13 W1 O12 81.7(4) . . ?
O2T W2 O26 101.8(5) . . ?
O2T W2 O12 101.8(5) . . ?
O26 W2 O12 156.4(5) . . ?
O2T W2 O25 101.9(5) . . ?
O26 W2 O25 88.1(4) . . ?
O12 W2 O25 88.8(4) . . ?
O2T W2 O23 102.0(5) . . ?
O26 W2 O23 87.6(4) . . ?
O12 W2 O23 85.8(4) . . ?
O25 W2 O23 156.2(4) . . ?
O3T W3 O37 101.6(5) . . ?
O3T W3 O38 102.0(5) . . ?
O37 W3 O38 88.5(5) . . ?
O3T W3 O13 102.8(5) . . ?
O37 W3 O13 155.3(5) . . ?
O38 W3 O13 90.1(5) . . ?
O3T W3 O23 102.8(5) . . ?
O37 W3 O23 87.0(4) . . ?
O38 W3 O23 155.2(4) . . ?
O13 W3 O23 84.1(4) . . ?
O4T W4 O4NA 104.4(5) . . ?
O4T W4 O45 101.3(5) . . ?
O4NA W4 O45 93.5(5) . . ?
O4T W4 O49 101.4(5) . . ?
O4NA W4 O49 94.1(5) . . ?
O45 W4 O49 153.4(4) . . ?
O4T W4 O14 93.0(5) . . ?
O4NA W4 O14 162.6(4) . . ?
O45 W4 O14 83.8(4) . . ?
O49 W4 O14 81.4(4) . . ?
O4T W4 O1P1 166.2(4) . . ?
O4NA W4 O1P1 88.2(4) . . ?
O45 W4 O1P1 83.2(4) . . ?
O49 W4 O1P1 71.6(4) . . ?
O14 W4 O1P1 74.4(4) . . ?
O4T W4 Na9 44.4(4) . 2_666 ?
O4NA W4 Na9 143.6(4) . 2_666 ?
O45 W4 Na9 78.9(3) . 2_666 ?
O49 W4 Na9 108.6(3) . 2_666 ?
O14 W4 Na9 52.8(3) . 2_666 ?
O1P1 W4 Na9 125.5(3) . 2_666 ?
O4T W4 Na1 124.6(4) . . ?
O4NA W4 Na1 27.6(4) . . ?
O45 W4 Na1 105.1(3) . . ?
O49 W4 Na1 72.5(3) . . ?
O14 W4 Na1 137.3(3) . . ?
O1P1 W4 Na1 65.5(2) . . ?
Na9 W4 Na1 168.95(17) 2_666 . ?
O5T W5 O5NI 104.0(5) . . ?
O5T W5 O45 102.1(5) . . ?
O5NI W5 O45 94.6(4) . . ?
O5T W5 O56 100.7(5) . . ?
O5NI W5 O56 88.7(4) . . ?
O45 W5 O56 155.4(4) . . ?
O5T W5 O25 98.4(5) . . ?
O5NI W5 O25 156.9(4) . . ?
O45 W5 O25 86.2(4) . . ?
O56 W5 O25 81.5(4) . . ?
O5T W5 O2P1 169.6(4) . . ?
O5NI W5 O2P1 84.0(4) . . ?
O45 W5 O2P1 83.6(4) . . ?
O56 W5 O2P1 72.5(3) . . ?
O25 W5 O2P1 73.1(4) . . ?
O6T W6 O6NI 104.2(4) . . ?
O6T W6 O56 101.7(4) . . ?
O6NI W6 O56 90.6(4) . . ?
O6T W6 O67 102.1(4) . . ?
O6NI W6 O67 90.6(4) . . ?
O56 W6 O67 155.1(4) . . ?
O6T W6 O26 99.2(5) . . ?
O6NI W6 O26 156.5(4) . . ?
O56 W6 O26 83.7(4) . . ?
O67 W6 O26 85.4(4) . . ?
O6T W6 O2P1 171.2(4) . . ?
O6NI W6 O2P1 82.9(4) . . ?
O56 W6 O2P1 72.7(4) . . ?
O67 W6 O2P1 82.8(4) . . ?
O26 W6 O2P1 73.7(4) . . ?
O7T W7 O7NI 104.4(5) . . ?
O7T W7 O67 101.7(5) . . ?
O7NI W7 O67 91.0(4) . . ?
O7T W7 O78 101.6(5) . . ?
O7NI W7 O78 90.7(4) . . ?
O67 W7 O78 155.5(4) . . ?
O7T W7 O37 99.8(5) . . ?
O7NI W7 O37 155.8(4) . . ?
O67 W7 O37 85.8(4) . . ?
O78 W7 O37 82.7(4) . . ?
O7T W7 O3P1 171.5(4) . . ?
O7NI W7 O3P1 82.6(4) . . ?
O67 W7 O3P1 82.9(4) . . ?
O78 W7 O3P1 73.1(4) . . ?
O37 W7 O3P1 73.2(4) . . ?
O8T W8 O8NI 103.6(5) . . ?
O8T W8 O89 100.9(5) . . ?
O8NI W8 O89 94.5(4) . . ?
O8T W8 O78 101.7(5) . . ?
O8NI W8 O78 89.0(4) . . ?
O89 W8 O78 155.6(4) . . ?
O8T W8 O38 98.9(5) . . ?
O8NI W8 O38 156.9(4) . . ?
O89 W8 O38 86.1(4) . . ?
O78 W8 O38 81.5(4) . . ?
O8T W8 O3P1 171.1(4) . . ?
O8NI W8 O3P1 83.6(4) . . ?
O89 W8 O3P1 83.5(4) . . ?
O78 W8 O3P1 73.0(4) . . ?
O38 W8 O3P1 73.6(4) . . ?
O8T W8 Na3 81.3(4) . . ?
O8NI W8 Na3 35.8(3) . . ?
O89 W8 Na3 71.5(3) . . ?
O78 W8 Na3 121.0(3) . . ?
O38 W8 Na3 157.1(3) . . ?
O3P1 W8 Na3 107.5(2) . . ?
O9T W9 O9NA 103.3(5) . . ?
O9T W9 O49 102.0(5) . . ?
O9NA W9 O49 95.8(5) . . ?
O9T W9 O89 101.2(5) . . ?
O9NA W9 O89 93.0(4) . . ?
O49 W9 O89 152.6(4) . . ?
O9T W9 O19 94.2(5) . . ?
O9NA W9 O19 162.4(4) . . ?
O49 W9 O19 81.6(4) . . ?
O89 W9 O19 82.3(4) . . ?
O9T W9 O1P1 167.4(4) . . ?
O9NA W9 O1P1 88.2(4) . . ?
O49 W9 O1P1 71.4(4) . . ?
O89 W9 O1P1 83.0(4) . . ?
O19 W9 O1P1 74.4(3) . . ?
O9T W9 Na1 123.7(4) . . ?
O9NA W9 Na1 28.3(3) . . ?
O49 W9 Na1 73.0(3) . . ?
O89 W9 Na1 105.6(3) . . ?
O19 W9 Na1 137.5(3) . . ?
O1P1 W9 Na1 65.5(2) . . ?
O10T W10 O10N 103.0(5) . . ?
O10T W10 O101 103.0(5) . . ?
O10N W10 O101 92.6(4) . . ?
O10T W10 O105 100.4(5) . . ?
O10N W10 O105 93.0(4) . . ?
O101 W10 O105 154.0(4) . . ?
O10T W10 O106 99.1(5) . . ?
O10N W10 O106 157.8(4) . . ?
O101 W10 O106 83.7(4) . . ?
O105 W10 O106 81.6(4) . . ?
O10T W10 O1P2 168.4(4) . . ?
O10N W10 O1P2 86.0(4) . . ?
O101 W10 O1P2 83.7(4) . . ?
O105 W10 O1P2 71.4(4) . . ?
O106 W10 O1P2 71.9(4) . . ?
O10T W10 Na1 93.5(4) . . ?
O10N W10 Na1 43.2(3) . . ?
O101 W10 Na1 135.6(3) . . ?
O105 W10 Na1 52.8(3) . . ?
O106 W10 Na1 134.3(3) . . ?
O1P2 W10 Na1 88.0(2) . . ?
O10T W10 Na2 57.4(4) . . ?
O10N W10 Na2 46.6(3) . . ?
O101 W10 Na2 93.5(3) . . ?
O105 W10 Na2 108.7(3) . . ?
O106 W10 Na2 155.2(3) . . ?
O1P2 W10 Na2 132.4(3) . . ?
Na1 W10 Na2 61.62(16) . . ?
O11T W11 O11N 103.5(5) . . ?
O11T W11 O101 101.5(5) . . ?
O11N W11 O101 93.0(4) . . ?
O11T W11 O112 100.4(5) . . ?
O11N W11 O112 93.9(4) . . ?
O101 W11 O112 154.9(4) . . ?
O11T W11 O117 98.6(5) . . ?
O11N W11 O117 158.0(4) . . ?
O101 W11 O117 82.9(4) . . ?
O112 W11 O117 81.7(4) . . ?
O11T W11 O2P2 169.1(4) . . ?
O11N W11 O2P2 85.6(4) . . ?
O101 W11 O2P2 83.8(4) . . ?
O112 W11 O2P2 72.6(3) . . ?
O117 W11 O2P2 72.4(4) . . ?
O12T W12 O12N 102.9(5) . . ?
O12T W12 O123 101.7(5) . . ?
O12N W12 O123 93.1(4) . . ?
O12T W12 O112 100.7(5) . . ?
O12N W12 O112 92.3(4) . . ?
O123 W12 O112 155.2(4) . . ?
O12T W12 O127 100.0(5) . . ?
O12N W12 O127 157.2(4) . . ?
O123 W12 O127 82.2(4) . . ?
O112 W12 O127 83.5(4) . . ?
O12T W12 O2P2 171.2(4) . . ?
O12N W12 O2P2 83.5(4) . . ?
O123 W12 O2P2 83.9(4) . . ?
O112 W12 O2P2 72.6(3) . . ?
O127 W12 O2P2 73.9(3) . . ?
O12T W12 Na6 86.2(4) . . ?
O12N W12 Na6 133.3(4) . . ?
O123 W12 Na6 40.5(3) . . ?
O112 W12 Na6 131.5(3) . . ?
O127 W12 Na6 48.2(3) . . ?
O2P2 W12 Na6 94.0(3) . . ?
O13T W13 O13N 104.1(5) . . ?
O13T W13 O123 101.7(5) . . ?
O13N W13 O123 92.9(4) . . ?
O13T W13 O134 100.7(5) . . ?
O13N W13 O134 92.5(4) . . ?
O123 W13 O134 155.0(4) . . ?
O13T W13 O138 99.0(5) . . ?
O13N W13 O138 156.8(4) . . ?
O123 W13 O138 83.1(4) . . ?
O134 W13 O138 82.5(4) . . ?
O13T W13 O3P2 170.7(4) . . ?
O13N W13 O3P2 83.3(4) . . ?
O123 W13 O3P2 83.3(4) . . ?
O134 W13 O3P2 73.1(4) . . ?
O138 W13 O3P2 73.6(4) . . ?
O13T W13 Na6 84.8(4) . . ?
O13N W13 Na6 134.0(3) . . ?
O123 W13 Na6 41.6(3) . . ?
O134 W13 Na6 130.7(3) . . ?
O138 W13 Na6 48.5(3) . . ?
O3P2 W13 Na6 94.1(3) . . ?
O14T W14 O14N 105.2(5) . . ?
O14T W14 O145 102.5(5) . . ?
O14N W14 O145 92.1(4) . . ?
O14T W14 O134 99.6(5) . . ?
O14N W14 O134 94.4(4) . . ?
O145 W14 O134 154.4(4) . . ?
O14T W14 O148 97.5(5) . . ?
O14N W14 O148 157.3(4) . . ?
O145 W14 O148 82.0(4) . . ?
O134 W14 O148 82.5(4) . . ?
O14T W14 O3P2 168.1(4) . . ?
O14N W14 O3P2 85.0(4) . . ?
O145 W14 O3P2 82.9(4) . . ?
O134 W14 O3P2 73.0(4) . . ?
O148 W14 O3P2 72.6(4) . . ?
O14T W14 Na4 86.9(4) . . ?
O14N W14 Na4 134.3(3) . . ?
O145 W14 Na4 42.3(3) . . ?
O134 W14 Na4 127.4(3) . . ?
O148 W14 Na4 45.0(3) . . ?
O3P2 W14 Na4 90.3(2) . . ?
O15T W15 O15N 103.1(5) . . ?
O15T W15 O145 101.4(5) . . ?
O15N W15 O145 91.8(4) . . ?
O15T W15 O105 101.2(5) . . ?
O15N W15 O105 92.8(4) . . ?
O145 W15 O105 155.2(4) . . ?
O15T W15 O156 98.8(4) . . ?
O15N W15 O156 158.1(4) . . ?
O145 W15 O156 83.3(4) . . ?
O105 W15 O156 83.4(4) . . ?
O15T W15 O1P2 170.0(4) . . ?
O15N W15 O1P2 85.2(4) . . ?
O145 W15 O1P2 83.6(4) . . ?
O105 W15 O1P2 72.5(4) . . ?
O156 W15 O1P2 73.1(3) . . ?
O15T W15 Na3 56.3(4) . . ?
O15N W15 Na3 47.9(3) . . ?
O145 W15 Na3 91.4(3) . . ?
O105 W15 Na3 109.6(3) . . ?
O156 W15 Na3 153.0(3) . . ?
O1P2 W15 Na3 132.8(3) . . ?
O15T W15 Na1 94.0(4) . . ?
O15N W15 Na1 43.6(3) . . ?
O145 W15 Na1 135.3(3) . . ?
O105 W15 Na1 52.3(3) . . ?
O156 W15 Na1 135.6(3) . . ?
O1P2 W15 Na1 88.2(3) . . ?
Na3 W15 Na1 63.18(16) . . ?
O15T W15 Na4 87.8(4) . . ?
O15N W15 Na4 133.8(3) . . ?
O145 W15 Na4 42.1(3) . . ?
O105 W15 Na4 129.4(3) . . ?
O156 W15 Na4 46.0(3) . . ?
O1P2 W15 Na4 90.4(3) . . ?
Na3 W15 Na4 116.35(17) . . ?
Na1 W15 Na4 177.26(15) . . ?
O16T W16 O106 102.4(5) . . ?
O16T W16 O167 102.8(5) . . ?
O106 W16 O167 88.2(4) . . ?
O16T W16 O156 102.3(5) . . ?
O106 W16 O156 89.7(4) . . ?
O167 W16 O156 154.6(4) . . ?
O16T W16 O168 101.9(5) . . ?
O106 W16 O168 155.6(4) . . ?
O167 W16 O168 85.8(4) . . ?
O156 W16 O168 85.7(4) . . ?
O16T W16 Na4 91.4(4) . . ?
O106 W16 Na4 135.3(3) . . ?
O167 W16 Na4 130.1(3) . . ?
O156 W16 Na4 45.6(3) . . ?
O168 W16 Na4 44.3(3) . . ?
O17T W17 O117 101.5(5) . . ?
O17T W17 O127 102.6(5) . . ?
O117 W17 O127 91.2(4) . . ?
O17T W17 O167 102.5(5) . . ?
O117 W17 O167 87.1(4) . . ?
O127 W17 O167 154.7(4) . . ?
O17T W17 O178 104.2(4) . . ?
O117 W17 O178 154.1(4) . . ?
O127 W17 O178 85.8(4) . . ?
O167 W17 O178 84.7(4) . . ?
O17T W17 Na6 93.7(4) . . ?
O117 W17 Na6 134.5(3) . . ?
O127 W17 Na6 43.5(3) . . ?
O167 W17 Na6 131.0(3) . . ?
O178 W17 Na6 46.3(3) . . ?
O18T W18 O138 102.1(5) . . ?
O18T W18 O148 101.5(5) . . ?
O138 W18 O148 91.1(4) . . ?
O18T W18 O178 103.4(5) . . ?
O138 W18 O178 87.2(4) . . ?
O148 W18 O178 154.9(4) . . ?
O18T W18 O168 101.8(5) . . ?
O138 W18 O168 156.0(4) . . ?
O148 W18 O168 86.0(4) . . ?
O178 W18 O168 85.5(4) . . ?
O18T W18 Na4 90.7(4) . . ?
O138 W18 Na4 136.0(3) . . ?
O148 W18 Na4 44.9(3) . . ?
O178 W18 Na4 130.9(3) . . ?
O168 W18 Na4 45.4(3) . . ?
O18T W18 Na6 92.4(4) . . ?
O138 W18 Na6 44.0(3) . . ?
O148 W18 Na6 135.1(3) . . ?
O178 W18 Na6 47.4(3) . . ?
O168 W18 Na6 132.8(3) . . ?
Na4 W18 Na6 176.77(19) . . ?
O8NI Ni1 O14N 91.4(4) . . ?
O8NI Ni1 O15N 89.2(4) . . ?
O14N Ni1 O15N 87.7(4) . . ?
O8NI Ni1 O7NI 97.9(4) . . ?
O14N Ni1 O7NI 92.0(4) . . ?
O15N Ni1 O7NI 172.9(4) . . ?
O8NI Ni1 O4P1 92.7(4) . . ?
O14N Ni1 O4P1 175.9(4) . . ?
O15N Ni1 O4P1 92.7(4) . . ?
O7NI Ni1 O4P1 87.1(4) . . ?
O8NI Ni1 O4P2 176.3(4) . . ?
O14N Ni1 O4P2 92.0(4) . . ?
O15N Ni1 O4P2 89.4(4) . . ?
O7NI Ni1 O4P2 83.5(4) . . ?
O4P1 Ni1 O4P2 84.0(4) . . ?
O8NI Ni1 Na1 87.2(3) . . ?
O14N Ni1 Na1 131.1(3) . . ?
O15N Ni1 Na1 43.5(3) . . ?
O7NI Ni1 Na1 136.6(3) . . ?
O4P1 Ni1 Na1 49.5(3) . . ?
O4P2 Ni1 Na1 89.5(3) . . ?
O8NI Ni1 Na3 43.8(3) . . ?
O14N Ni1 Na3 85.1(3) . . ?
O15N Ni1 Na3 45.7(3) . . ?
O7NI Ni1 Na3 141.3(3) . . ?
O4P1 Ni1 Na3 98.1(3) . . ?
O4P2 Ni1 Na3 135.1(3) . . ?
Na1 Ni1 Na3 61.10(16) . . ?
O11N Ni2 O5NI 92.1(4) . . ?
O11N Ni2 O10N 86.2(4) . . ?
O5NI Ni2 O10N 90.0(4) . . ?
O11N Ni2 O6NI 92.9(4) . . ?
O5NI Ni2 O6NI 96.9(4) . . ?
O10N Ni2 O6NI 173.1(4) . . ?
O11N Ni2 O4P1 174.8(4) . . ?
O5NI Ni2 O4P1 93.1(4) . . ?
O10N Ni2 O4P1 93.2(4) . . ?
O6NI Ni2 O4P1 87.0(4) . . ?
O11N Ni2 O4P2 91.0(4) . . ?
O5NI Ni2 O4P2 176.8(4) . . ?
O10N Ni2 O4P2 89.9(4) . . ?
O6NI Ni2 O4P2 83.3(4) . . ?
O4P1 Ni2 O4P2 83.8(4) . . ?
O11N Ni2 Na1 129.6(3) . . ?
O5NI Ni2 Na1 87.9(3) . . ?
O10N Ni2 Na1 43.4(3) . . ?
O6NI Ni2 Na1 137.1(3) . . ?
O4P1 Ni2 Na1 50.1(3) . . ?
O4P2 Ni2 Na1 89.9(3) . . ?
O11N Ni2 Na2 86.0(3) . . ?
O5NI Ni2 Na2 44.5(3) . . ?
O10N Ni2 Na2 45.7(3) . . ?
O6NI Ni2 Na2 141.1(3) . . ?
O4P1 Ni2 Na2 97.4(3) . . ?
O4P2 Ni2 Na2 135.6(3) . . ?
Na1 Ni2 Na2 60.04(16) . . ?
O12N Ni3 O13N 89.4(4) . . ?
O12N Ni3 O7NI 173.4(4) . . ?
O13N Ni3 O7NI 91.5(4) . . ?
O12N Ni3 O1WN 87.5(4) . . ?
O13N Ni3 O1WN 87.7(4) . . ?
O7NI Ni3 O1WN 99.1(4) . . ?
O12N Ni3 O6NI 91.2(4) . . ?
O13N Ni3 O6NI 175.0(4) . . ?
O7NI Ni3 O6NI 87.4(4) . . ?
O1WN Ni3 O6NI 97.3(4) . . ?
O12N Ni3 O4P2 90.9(4) . . ?
O13N Ni3 O4P2 91.5(4) . . ?
O7NI Ni3 O4P2 82.5(4) . . ?
O1WN Ni3 O4P2 178.2(4) . . ?
O6NI Ni3 O4P2 83.4(4) . . ?
O4P1 P1 O3P1 110.3(5) . . ?
O4P1 P1 O2P1 109.6(5) . . ?
O3P1 P1 O2P1 107.8(5) . . ?
O4P1 P1 O1P1 111.7(5) . . ?
O3P1 P1 O1P1 109.0(5) . . ?
O2P1 P1 O1P1 108.3(5) . . ?
O1P2 P2 O4P2 110.5(5) . . ?
O1P2 P2 O3P2 107.8(5) . . ?
O4P2 P2 O3P2 111.1(5) . . ?
O1P2 P2 O2P2 107.8(5) . . ?
O4P2 P2 O2P2 111.0(5) . . ?
O3P2 P2 O2P2 108.5(5) . . ?
O4NA Na1 O9NA 96.7(4) . . ?
O4NA Na1 O10N 86.3(4) . . ?
O9NA Na1 O10N 157.2(4) . . ?
O4NA Na1 O15N 157.0(5) . . ?
O9NA Na1 O15N 84.7(4) . . ?
O10N Na1 O15N 84.0(4) . . ?
O4NA Na1 O1W 93.2(7) . . ?
O9NA Na1 O1W 90.9(7) . . ?
O10N Na1 O1W 111.6(7) . . ?
O15N Na1 O1W 109.8(7) . . ?
O4NA Na1 O4P1 85.3(4) . . ?
O9NA Na1 O4P1 84.8(4) . . ?
O10N Na1 O4P1 72.9(3) . . ?
O15N Na1 O4P1 71.9(3) . . ?
O1W Na1 O4P1 175.1(7) . . ?
O4NA Na1 O105 129.7(4) . . ?
O9NA Na1 O105 127.1(4) . . ?
O10N Na1 O105 63.4(3) . . ?
O15N Na1 O105 62.8(3) . . ?
O1W Na1 O105 66.0(7) . . ?
O4P1 Na1 O105 118.4(4) . . ?
O4NA Na1 W10 102.4(3) . . ?
O9NA Na1 W10 160.6(4) . . ?
O10N Na1 W10 30.5(2) . . ?
O15N Na1 W10 79.0(3) . . ?
O1W Na1 W10 84.9(6) . . ?
O4P1 Na1 W10 99.9(3) . . ?
O105 Na1 W10 34.7(2) . . ?
O4NA Na1 W15 163.0(4) . . ?
O9NA Na1 W15 100.1(3) . . ?
O10N Na1 W15 79.4(3) . . ?
O15N Na1 W15 30.2(2) . . ?
O1W Na1 W15 83.7(6) . . ?
O4P1 Na1 W15 99.1(3) . . ?
O105 Na1 W15 34.4(2) . . ?
W10 Na1 W15 60.66(11) . . ?
O4NA Na1 Ni2 81.8(3) . . ?
O9NA Na1 Ni2 122.4(3) . . ?
O10N Na1 Ni2 35.4(2) . . ?
O15N Na1 Ni2 78.2(3) . . ?
O1W Na1 Ni2 146.6(6) . . ?
O4P1 Na1 Ni2 37.7(2) . . ?
O105 Na1 Ni2 92.0(3) . . ?
W10 Na1 Ni2 64.38(12) . . ?
W15 Na1 Ni2 91.62(16) . . ?
O4NA Na1 Ni1 122.9(4) . . ?
O9NA Na1 Ni1 80.6(3) . . ?
O10N Na1 Ni1 78.8(3) . . ?
O15N Na1 Ni1 34.5(2) . . ?
O1W Na1 Ni1 143.6(7) . . ?
O4P1 Na1 Ni1 37.6(2) . . ?
O105 Na1 Ni1 91.1(3) . . ?
W10 Na1 Ni1 91.55(16) . . ?
W15 Na1 Ni1 63.41(12) . . ?
Ni2 Na1 Ni1 55.18(10) . . ?
O4NA Na1 Na2 42.3(3) . . ?
O9NA Na1 Na2 138.9(4) . . ?
O10N Na1 Na2 47.5(3) . . ?
O15N Na1 Na2 131.5(3) . . ?
O1W Na1 Na2 92.8(6) . . ?
O4P1 Na1 Na2 89.2(3) . . ?
O105 Na1 Na2 91.3(3) . . ?
W10 Na1 Na2 60.35(16) . . ?
W15 Na1 Na2 121.0(2) . . ?
Ni2 Na1 Na2 61.59(16) . . ?
Ni1 Na1 Na2 116.8(2) . . ?
O5T Na2 O4NA 168.2(5) 2_666 . ?
O5T Na2 O2W 79.1(5) 2_666 . ?
O4NA Na2 O2W 90.7(5) . . ?
O5T Na2 O5NI 110.8(4) 2_666 . ?
O4NA Na2 O5NI 76.7(4) . . ?
O2W Na2 O5NI 99.6(5) . . ?
O5T Na2 O10N 111.0(4) 2_666 . ?
O4NA Na2 O10N 80.1(4) . . ?
O2W Na2 O10N 166.0(5) . . ?
O5NI Na2 O10N 68.1(4) . . ?
O5T Na2 O3W 97.9(8) 2_666 . ?
O4NA Na2 O3W 74.1(8) . . ?
O2W Na2 O3W 79.2(8) . . ?
O5NI Na2 O3W 150.7(8) . . ?
O10N Na2 O3W 108.0(8) . . ?
O5T Na2 O10T 76.4(4) 2_666 . ?
O4NA Na2 O10T 107.2(4) . . ?
O2W Na2 O10T 134.1(5) . . ?
O5NI Na2 O10T 125.3(4) . . ?
O10N Na2 O10T 59.5(3) . . ?
O3W Na2 O10T 66.5(8) . . ?
O5T Na2 W10 90.8(4) 2_666 . ?
O4NA Na2 W10 97.6(4) . . ?
O2W Na2 W10 163.7(4) . . ?
O5NI Na2 W10 95.9(3) . . ?
O10N Na2 W10 30.2(2) . . ?
O3W Na2 W10 89.7(7) . . ?
O10T Na2 W10 29.8(2) . . ?
O5T Na2 Na1 148.6(4) 2_666 . ?
O4NA Na2 Na1 39.8(3) . . ?
O2W Na2 Na1 129.9(4) . . ?
O5NI Na2 Na1 79.3(3) . . ?
O10N Na2 Na1 43.5(3) . . ?
O3W Na2 Na1 79.4(7) . . ?
O10T Na2 Na1 73.8(3) . . ?
W10 Na2 Na1 58.03(16) . . ?
O5T Na2 Ni2 113.5(4) 2_666 . ?
O4NA Na2 Ni2 77.9(3) . . ?
O2W Na2 Ni2 133.5(4) . . ?
O5NI Na2 Ni2 33.9(2) . . ?
O10N Na2 Ni2 34.3(2) . . ?
O3W Na2 Ni2 136.9(7) . . ?
O10T Na2 Ni2 92.1(3) . . ?
W10 Na2 Ni2 62.37(13) . . ?
Na1 Na2 Ni2 58.37(16) . . ?
O9NA Na3 O14T 174.4(5) . 2_665 ?
O9NA Na3 O4W 87.4(5) . . ?
O14T Na3 O4W 88.2(5) 2_665 . ?
O9NA Na3 O8NI 75.9(4) . . ?
O14T Na3 O8NI 101.5(4) 2_665 . ?
O4W Na3 O8NI 101.0(5) . . ?
O9NA Na3 O15N 79.7(4) . . ?
O14T Na3 O15N 104.1(4) 2_665 . ?
O4W Na3 O15N 164.6(6) . . ?
O8NI Na3 O15N 67.9(4) . . ?
O9NA Na3 O15T 107.6(4) . . ?
O14T Na3 O15T 78.0(4) 2_665 . ?
O4W Na3 O15T 132.0(5) . . ?
O8NI Na3 O15T 126.7(4) . . ?
O15N Na3 O15T 61.0(3) . . ?
O9NA Na3 W15 98.0(3) . . ?
O14T Na3 W15 87.3(3) 2_665 . ?
O4W Na3 W15 162.3(5) . . ?
O8NI Na3 W15 96.7(3) . . ?
O15N Na3 W15 31.2(2) . . ?
O15T Na3 W15 30.4(2) . . ?
O9NA Na3 Ni1 78.2(3) . . ?
O14T Na3 Ni1 102.6(3) 2_665 . ?
O4W Na3 Ni1 134.5(5) . . ?
O8NI Na3 Ni1 33.8(2) . . ?
O15N Na3 Ni1 34.3(2) . . ?
O15T Na3 Ni1 93.4(3) . . ?
W15 Na3 Ni1 63.14(13) . . ?
O9NA Na3 Na1 39.5(3) . . ?
O14T Na3 Na1 145.5(4) 2_665 . ?
O4W Na3 Na1 126.0(5) . . ?
O8NI Na3 Na1 78.8(3) . . ?
O15N Na3 Na1 43.5(3) . . ?
O15T Na3 Na1 74.8(3) . . ?
W15 Na3 Na1 58.68(16) . . ?
Ni1 Na3 Na1 58.85(15) . . ?
O9NA Na3 W8 72.0(3) . . ?
O14T Na3 W8 103.5(3) 2_665 . ?
O4W Na3 W8 76.4(4) . . ?
O8NI Na3 W8 24.7(2) . . ?
O15N Na3 W8 91.5(3) . . ?
O15T Na3 W8 151.4(3) . . ?
W15 Na3 W8 121.3(2) . . ?
Ni1 Na3 W8 58.14(11) . . ?
Na1 Na3 W8 90.90(19) . . ?
O5W Na4 O8T 82.9(5) . 2_665 ?
O5W Na4 O6W 111.0(6) . . ?
O8T Na4 O6W 80.8(5) 2_665 . ?
O5W Na4 O145 74.8(5) . . ?
O8T Na4 O145 130.4(4) 2_665 . ?
O6W Na4 O145 148.6(5) . . ?
O5W Na4 O148 113.1(5) . . ?
O8T Na4 O148 88.0(4) 2_665 . ?
O6W Na4 O148 132.6(5) . . ?
O145 Na4 O148 62.5(3) . . ?
O5W Na4 O168 151.9(6) . . ?
O8T Na4 O168 122.5(4) 2_665 . ?
O6W Na4 O168 87.0(5) . . ?
O145 Na4 O168 78.8(4) . . ?
O148 Na4 O168 61.0(4) . . ?
O5W Na4 O156 97.7(5) . . ?
O8T Na4 O156 166.8(4) 2_665 . ?
O6W Na4 O156 86.8(5) . . ?
O145 Na4 O156 61.8(3) . . ?
O148 Na4 O156 103.7(4) . . ?
O168 Na4 O156 60.6(3) . . ?
O5W Na4 W18 143.1(5) . . ?
O8T Na4 W18 98.6(3) 2_665 . ?
O6W Na4 W18 105.6(4) . . ?
O145 Na4 W18 76.6(3) . . ?
O148 Na4 W18 31.0(2) . . ?
O168 Na4 W18 32.7(2) . . ?
O156 Na4 W18 88.8(3) . . ?
O5W Na4 W16 129.1(5) . . ?
O8T Na4 W16 146.0(4) 2_665 . ?
O6W Na4 W16 76.9(4) . . ?
O145 Na4 W16 76.4(3) . . ?
O148 Na4 W16 88.5(3) . . ?
O168 Na4 W16 31.8(2) . . ?
O156 Na4 W16 31.4(2) . . ?
W18 Na4 W16 63.88(11) . . ?
O5W Na4 W14 84.3(4) . . ?
O8T Na4 W14 104.0(3) 2_665 . ?
O6W Na4 W14 164.6(5) . . ?
O145 Na4 W14 31.2(2) . . ?
O148 Na4 W14 34.9(2) . . ?
O168 Na4 W14 78.1(3) . . ?
O156 Na4 W14 89.1(3) . . ?
W18 Na4 W14 59.48(10) . . ?
W16 Na4 W14 92.00(15) . . ?
O5W Na4 W15 75.3(4) . . ?
O8T Na4 W15 154.9(4) 2_665 . ?
O6W Na4 W15 118.4(5) . . ?
O145 Na4 W15 31.1(2) . . ?
O148 Na4 W15 89.3(3) . . ?
O168 Na4 W15 77.1(3) . . ?
O156 Na4 W15 34.0(2) . . ?
W18 Na4 W15 91.68(15) . . ?
W16 Na4 W15 58.80(11) . . ?
W14 Na4 W15 62.02(11) . . ?
O7T Na5 O7W 90.8(6) . . ?
O7T Na5 O8W 134.7(8) . 2_765 ?
O7W Na5 O8W 124.9(8) . 2_765 ?
O7T Na5 O9W 75.3(9) . . ?
O7W Na5 O9W 157.1(10) . . ?
O8W Na5 O9W 76.7(10) 2_765 . ?
O7T Na5 O15T 92.3(6) . 1_655 ?
O7W Na5 O15T 77.6(5) . 1_655 ?
O8W Na5 O15T 119.7(8) 2_765 1_655 ?
O9W Na5 O15T 84.8(9) . 1_655 ?
O7T Na5 O8W 75.6(7) . . ?
O7W Na5 O8W 87.1(7) . . ?
O8W Na5 O8W 79.1(9) 2_765 . ?
O9W Na5 O8W 106.4(10) . . ?
O15T Na5 O8W 160.4(8) 1_655 . ?
O7T Na5 Na5 106.6(6) . 2_765 ?
O7W Na5 Na5 109.4(6) . 2_765 ?
O8W Na5 Na5 40.3(6) 2_765 2_765 ?
O9W Na5 Na5 92.2(9) . 2_765 ?
O15T Na5 Na5 159.5(7) 1_655 2_765 ?
O8W Na5 Na5 38.8(6) . 2_765 ?
O18T Na6 O123 156.3(6) 2_675 . ?
O18T Na6 O10W 89.6(7) 2_675 . ?
O123 Na6 O10W 112.3(7) . . ?
O18T Na6 O11W 82.9(8) 2_675 . ?
O123 Na6 O11W 104.9(8) . . ?
O10W Na6 O11W 90.8(9) . . ?
O18T Na6 O138 117.2(5) 2_675 . ?
O123 Na6 O138 62.5(4) . . ?
O10W Na6 O138 76.9(6) . . ?
O11W Na6 O138 156.0(8) . . ?
O18T Na6 O127 96.7(5) 2_675 . ?
O123 Na6 O127 61.8(4) . . ?
O10W Na6 O127 173.4(7) . . ?
O11W Na6 O127 88.1(8) . . ?
O138 Na6 O127 101.7(4) . . ?
O18T Na6 O178 84.7(4) 2_675 . ?
O123 Na6 O178 75.4(4) . . ?
O10W Na6 O178 125.2(7) . . ?
O11W Na6 O178 141.7(8) . . ?
O138 Na6 O178 58.4(3) . . ?
O127 Na6 O178 57.6(3) . . ?
O18T Na6 W13 152.3(5) 2_675 . ?
O123 Na6 W13 32.0(3) . . ?
O10W Na6 W13 85.5(6) . . ?
O11W Na6 W13 124.4(8) . . ?
O138 Na6 W13 35.3(3) . . ?
O127 Na6 W13 89.7(3) . . ?
O178 Na6 W13 76.1(3) . . ?
O18T Na6 W12 131.0(5) 2_675 . ?
O123 Na6 W12 31.1(3) . . ?
O10W Na6 W12 138.3(7) . . ?
O11W Na6 W12 86.0(7) . . ?
O138 Na6 W12 89.5(3) . . ?
O127 Na6 W12 35.2(2) . . ?
O178 Na6 W12 75.3(3) . . ?
W13 Na6 W12 62.97(16) . . ?
O18T Na6 W18 95.3(4) 2_675 . ?
O123 Na6 W18 74.3(3) . . ?
O10W Na6 W18 95.8(6) . . ?
O11W Na6 W18 173.1(8) . . ?
O138 Na6 W18 29.5(2) . . ?
O127 Na6 W18 85.5(3) . . ?
O178 Na6 W18 31.34(19) . . ?
W13 Na6 W18 58.31(14) . . ?
W12 Na6 W18 90.2(2) . . ?
O18T Na6 W17 82.6(4) 2_675 . ?
O123 Na6 W17 73.7(3) . . ?
O10W Na6 W17 155.2(6) . . ?
O11W Na6 W17 111.4(8) . . ?
O138 Na6 W17 85.7(3) . . ?
O127 Na6 W17 29.1(2) . . ?
O178 Na6 W17 30.85(19) . . ?
W13 Na6 W17 90.5(2) . . ?
W12 Na6 W17 57.73(14) . . ?
W18 Na6 W17 61.71(14) . . ?
O15W Na7 O12W 175.1(9) . . ?
O15W Na7 O6T 88.3(8) . . ?
O12W Na7 O6T 93.3(5) . . ?
O15W Na7 O14W 87.1(9) . . ?
O12W Na7 O14W 91.5(6) . . ?
O6T Na7 O14W 175.0(7) . . ?
O15W Na7 O10T 103.4(8) . 1_655 ?
O12W Na7 O10T 81.2(5) . 1_655 ?
O6T Na7 O10T 92.2(4) . 1_655 ?
O14W Na7 O10T 87.1(6) . 1_655 ?
O15W Na7 O13W 85.4(8) . . ?
O12W Na7 O13W 90.4(6) . . ?
O6T Na7 O13W 78.8(5) . . ?
O14W Na7 O13W 102.6(7) . . ?
O10T Na7 O13W 167.3(6) 1_655 . ?
O19W Na8 O16W 161.1(9) . . ?
O19W Na8 O20W 91.3(9) . 1_645 ?
O16W Na8 O20W 81.1(6) . 1_645 ?
O19W Na8 O3T 82.1(9) . . ?
O16W Na8 O3T 107.4(6) . . ?
O20W Na8 O3T 170.2(6) 1_645 . ?
O19W Na8 O18W 79.5(10) . . ?
O16W Na8 O18W 84.0(7) . . ?
O20W Na8 O18W 95.3(7) 1_645 . ?
O3T Na8 O18W 90.6(7) . . ?
O19W Na8 O17W 112.3(9) . . ?
O16W Na8 O17W 83.8(6) . . ?
O20W Na8 O17W 81.3(6) 1_645 . ?
O3T Na8 O17W 94.5(5) . . ?
O18W Na8 O17W 167.7(8) . . ?
O19W Na8 Na9 119.7(8) . 1_645 ?
O16W Na8 Na9 45.7(4) . 1_645 ?
O20W Na8 Na9 40.6(4) 1_645 1_645 ?
O3T Na8 Na9 149.1(4) . 1_645 ?
O18W Na8 Na9 73.9(6) . 1_645 ?
O17W Na8 Na9 96.3(5) . 1_645 ?
O22W Na9 O21W 92.9(6) . . ?
O22W Na9 O20W 107.2(6) . . ?
O21W Na9 O20W 146.7(6) . . ?
O22W Na9 O11T 170.8(6) . . ?
O21W Na9 O11T 80.8(6) . . ?
O20W Na9 O11T 75.7(5) . . ?
O22W Na9 O4T 110.6(6) . 2_666 ?
O21W Na9 O4T 90.7(6) . 2_666 ?
O20W Na9 O4T 106.0(5) . 2_666 ?
O11T Na9 O4T 76.3(4) . 2_666 ?
O22W Na9 O16W 82.2(6) . 1_465 ?
O21W Na9 O16W 82.3(6) . 1_465 ?
O20W Na9 O16W 74.7(5) . 1_465 ?
O11T Na9 O16W 90.3(5) . 1_465 ?
O4T Na9 O16W 165.8(5) 2_666 1_465 ?
O22W Na9 O14 75.9(5) . 2_666 ?
O21W Na9 O14 142.0(6) . 2_666 ?
O20W Na9 O14 70.1(4) . 2_666 ?
O11T Na9 O14 113.1(5) . 2_666 ?
O4T Na9 O14 61.3(4) 2_666 2_666 ?
O16W Na9 O14 130.2(5) 1_465 2_666 ?
O22W Na9 W4 103.4(5) . 2_666 ?
O21W Na9 W4 117.9(5) . 2_666 ?
O20W Na9 W4 83.5(4) . 2_666 ?
O11T Na9 W4 85.5(4) . 2_666 ?
O4T Na9 W4 27.5(3) 2_666 2_666 ?
O16W Na9 W4 158.2(4) 1_465 2_666 ?
O14 Na9 W4 36.1(2) 2_666 2_666 ?
O22W Na9 Na8 82.3(5) . 1_465 ?
O21W Na9 Na8 122.1(5) . 1_465 ?
O20W Na9 Na8 39.6(4) . 1_465 ?
O11T Na9 Na8 95.4(4) . 1_465 ?
O4T Na9 Na8 144.9(4) 2_666 1_465 ?
O16W Na9 Na8 39.8(4) 1_465 1_465 ?
O14 Na9 Na8 92.7(3) 2_666 1_465 ?
W4 Na9 Na8 119.3(3) 2_666 1_465 ?
P1 O1P1 W4 129.1(5) . . ?
P1 O1P1 W9 127.6(5) . . ?
W4 O1P1 W9 91.0(3) . . ?
P1 O2P1 W5 125.3(5) . . ?
P1 O2P1 W6 125.0(5) . . ?
W5 O2P1 W6 90.2(3) . . ?
P1 O3P1 W8 125.3(5) . . ?
P1 O3P1 W7 124.7(5) . . ?
W8 O3P1 W7 90.0(3) . . ?
P1 O4P1 Ni2 124.5(5) . . ?
P1 O4P1 Ni1 123.3(5) . . ?
Ni2 O4P1 Ni1 98.5(4) . . ?
P1 O4P1 Na1 117.4(5) . . ?
Ni2 O4P1 Na1 92.2(3) . . ?
Ni1 O4P1 Na1 92.9(4) . . ?
P2 O1P2 W15 125.3(5) . . ?
P2 O1P2 W10 124.3(5) . . ?
W15 O1P2 W10 90.1(3) . . ?
P2 O2P2 W11 125.5(5) . . ?
P2 O2P2 W12 125.1(5) . . ?
W11 O2P2 W12 90.5(3) . . ?
P2 O3P2 W13 126.1(5) . . ?
P2 O3P2 W14 125.6(5) . . ?
W13 O3P2 W14 89.7(3) . . ?
P2 O4P2 Ni1 124.2(5) . . ?
P2 O4P2 Ni3 120.9(5) . . ?
Ni1 O4P2 Ni3 92.1(3) . . ?
P2 O4P2 Ni2 124.9(5) . . ?
Ni1 O4P2 Ni2 93.7(4) . . ?
Ni3 O4P2 Ni2 92.2(4) . . ?
W2 O12 W1 153.0(6) . . ?
W3 O13 W1 154.7(6) . . ?
W1 O14 W4 127.6(5) . . ?
W1 O14 Na9 140.6(5) . 2_666 ?
W4 O14 Na9 91.1(4) . 2_666 ?
W1 O19 W9 127.0(5) . . ?
W3 O23 W2 150.9(6) . . ?
W2 O25 W5 125.7(5) . . ?
W2 O26 W6 126.4(5) . . ?
W3 O3T Na8 143.4(7) . . ?
W3 O37 W7 127.8(6) . . ?
W3 O38 W8 125.9(5) . . ?
W4 O4NA Na1 131.4(6) . . ?
W4 O4NA Na2 127.8(6) . . ?
Na1 O4NA Na2 98.0(5) . . ?
W4 O4T Na9 108.1(6) . 2_666 ?
W5 O45 W4 148.8(6) . . ?
W9 O49 W4 125.5(5) . . ?
W5 O5NI Ni2 136.4(6) . . ?
W5 O5NI Na2 119.3(5) . . ?
Ni2 O5NI Na2 101.6(4) . . ?
W5 O5T Na2 148.1(6) . 2_666 ?
W6 O56 W5 124.4(5) . . ?
W6 O6NI Ni3 122.2(5) . . ?
W6 O6NI Ni2 133.9(5) . . ?
Ni3 O6NI Ni2 101.0(4) . . ?
W6 O6T Na7 149.5(6) . . ?
W7 O67 W6 149.7(6) . . ?
W7 O7NI Ni1 134.1(5) . . ?
W7 O7NI Ni3 121.7(5) . . ?
Ni1 O7NI Ni3 101.7(4) . . ?
W7 O7T Na5 155.7(7) . . ?
W7 O78 W8 123.7(5) . . ?
W8 O8NI Ni1 136.4(5) . . ?
W8 O8NI Na3 119.5(5) . . ?
Ni1 O8NI Na3 102.4(4) . . ?
W8 O8T Na4 142.2(6) . 2_665 ?
W8 O89 W9 148.2(5) . . ?
W9 O9NA Na1 130.5(6) . . ?
W9 O9NA Na3 128.6(5) . . ?
Na1 O9NA Na3 98.4(5) . . ?
W10 O10N Ni2 144.0(5) . . ?
W10 O10N Na1 106.3(4) . . ?
Ni2 O10N Na1 101.2(4) . . ?
W10 O10N Na2 103.2(4) . . ?
Ni2 O10N Na2 100.0(4) . . ?
Na1 O10N Na2 89.0(4) . . ?
W10 O10T Na7 143.5(6) . 1_455 ?
W10 O10T Na2 92.8(4) . . ?
Na7 O10T Na2 123.7(5) 1_455 . ?
W10 O101 W11 144.1(5) . . ?
W15 O105 W10 125.6(5) . . ?
W15 O105 Na1 93.3(4) . . ?
W10 O105 Na1 92.4(4) . . ?
W16 O106 W10 127.7(5) . . ?
W11 O11N Ni2 145.3(6) . . ?
W11 O11T Na9 136.0(6) . . ?
W12 O112 W11 123.7(5) . . ?
W17 O117 W11 127.0(5) . . ?
W12 O12N Ni3 144.5(6) . . ?
W12 O123 W13 144.5(6) . . ?
W12 O123 Na6 108.4(5) . . ?
W13 O123 Na6 106.4(5) . . ?
W17 O127 W12 125.2(5) . . ?
W17 O127 Na6 107.4(5) . . ?
W12 O127 Na6 96.6(4) . . ?
W13 O13N Ni3 144.8(6) . . ?
W14 O134 W13 123.7(5) . . ?
W18 O138 W13 126.2(5) . . ?
W18 O138 Na6 106.5(5) . . ?
W13 O138 Na6 96.2(4) . . ?
W14 O14N Ni1 144.9(6) . . ?
W14 O14T Na3 138.6(6) . 2_665 ?
W15 O145 W14 145.1(5) . . ?
W15 O145 Na4 106.8(4) . . ?
W14 O145 Na4 106.4(4) . . ?
W18 O148 W14 126.0(5) . . ?
W18 O148 Na4 104.1(4) . . ?
W14 O148 Na4 100.1(4) . . ?
W15 O15N Ni1 144.5(6) . . ?
W15 O15N Na1 106.1(4) . . ?
Ni1 O15N Na1 102.0(4) . . ?
W15 O15N Na3 100.9(4) . . ?
Ni1 O15N Na3 100.0(4) . . ?
Na1 O15N Na3 90.5(4) . . ?
W15 O15T Na5 147.8(6) . 1_455 ?
W15 O15T Na3 93.4(4) . . ?
Na5 O15T Na3 117.9(5) 1_455 . ?
W16 O156 W15 125.8(5) . . ?
W16 O156 Na4 102.9(4) . . ?
W15 O156 Na4 100.1(4) . . ?
W16 O167 W17 153.0(6) . . ?
W16 O168 W18 150.1(6) . . ?
W16 O168 Na4 103.9(4) . . ?
W18 O168 Na4 101.9(4) . . ?
W18 O178 W17 152.4(5) . . ?
W18 O178 Na6 101.3(4) . . ?
W17 O178 Na6 102.8(4) . . ?
W18 O18T Na6 144.0(7) . 2_675 ?
Na5 O8W Na5 100.9(9) 2_765 . ?
Na8 O16W Na9 94.6(6) . 1_645 ?
Na8 O20W Na9 99.8(6) 1_465 . ?

loop_
_geom_bond_atom_site_label_1
_geom_bond_atom_site_label_2
_geom_bond_distance
_geom_bond_site_symmetry_2
_geom_bond_publ_flag
W1 O1T 1.703(12) . ?
W1 O14 1.831(10) . ?
W1 O19 1.841(10) . ?
W1 O13 1.948(10) . ?
W1 O12 1.948(11) . ?
W2 O2T 1.723(11) . ?
W2 O26 1.876(11) . ?
W2 O12 1.885(11) . ?
W2 O25 1.890(10) . ?
W2 O23 1.920(10) . ?
W3 O3T 1.724(12) . ?
W3 O37 1.865(11) . ?
W3 O38 1.871(10) . ?
W3 O13 1.885(10) . ?
W3 O23 1.905(10) . ?
W4 O4T 1.715(12) . ?
W4 O4NA 1.760(11) . ?
W4 O45 1.920(10) . ?
W4 O49 1.940(10) . ?
W4 O14 2.079(10) . ?
W4 O1P1 2.387(9) . ?
W4 Na9 3.528(9) 2_666 ?
W4 Na1 3.677(7) . ?
W5 O5T 1.706(11) . ?
W5 O5NI 1.777(10) . ?
W5 O45 1.893(10) . ?
W5 O56 1.951(9) . ?
W5 O25 2.024(10) . ?
W5 O2P1 2.399(9) . ?
W6 O6T 1.706(10) . ?
W6 O6NI 1.820(9) . ?
W6 O56 1.906(9) . ?
W6 O67 1.931(10) . ?
W6 O26 1.978(11) . ?
W6 O2P1 2.417(9) . ?
W7 O7T 1.723(11) . ?
W7 O7NI 1.828(10) . ?
W7 O67 1.887(10) . ?
W7 O78 1.909(10) . ?
W7 O37 1.973(11) . ?
W7 O3P1 2.426(9) . ?
W8 O8T 1.720(11) . ?
W8 O8NI 1.783(10) . ?
W8 O89 1.895(10) . ?
W8 O78 1.960(10) . ?
W8 O38 2.018(10) . ?
W8 O3P1 2.397(9) . ?
W8 Na3 3.714(7) . ?
W9 O9T 1.732(11) . ?
W9 O9NA 1.744(10) . ?
W9 O49 1.911(10) . ?
W9 O89 1.927(9) . ?
W9 O19 2.093(10) . ?
W9 O1P1 2.416(9) . ?
W9 Na1 3.668(6) . ?
W10 O10T 1.725(11) . ?
W10 O10N 1.790(9) . ?
W10 O101 1.899(9) . ?
W10 O105 1.929(10) . ?
W10 O106 2.026(10) . ?
W10 O1P2 2.445(9) . ?
W10 Na1 3.385(6) . ?
W10 Na2 3.468(8) . ?
W11 O11T 1.704(11) . ?
W11 O11N 1.764(10) . ?
W11 O101 1.915(9) . ?
W11 O112 1.936(9) . ?
W11 O117 2.047(11) . ?
W11 O2P2 2.399(9) . ?
W12 O12T 1.734(11) . ?
W12 O12N 1.759(10) . ?
W12 O123 1.913(10) . ?
W12 O112 1.931(9) . ?
W12 O127 2.038(10) . ?
W12 O2P2 2.402(9) . ?
W12 Na6 3.515(9) . ?
W13 O13T 1.730(11) . ?
W13 O13N 1.752(10) . ?
W13 O123 1.924(10) . ?
W13 O134 1.942(10) . ?
W13 O138 2.022(10) . ?
W13 O3P2 2.411(9) . ?
W13 Na6 3.479(9) . ?
W14 O14T 1.718(11) . ?
W14 O14N 1.764(10) . ?
W14 O145 1.921(9) . ?
W14 O134 1.925(10) . ?
W14 O148 2.067(10) . ?
W14 O3P2 2.425(9) . ?
W14 Na4 3.552(6) . ?
W15 O15T 1.715(10) . ?
W15 O15N 1.785(10) . ?
W15 O145 1.920(10) . ?
W15 O105 1.927(10) . ?
W15 O156 2.019(10) . ?
W15 O1P2 2.402(9) . ?
W15 Na3 3.387(7) . ?
W15 Na1 3.407(7) . ?
W15 Na4 3.559(7) . ?
W16 O16T 1.718(11) . ?
W16 O106 1.861(10) . ?
W16 O167 1.894(10) . ?
W16 O156 1.897(9) . ?
W16 O168 1.924(10) . ?
W16 Na4 3.543(7) . ?
W17 O17T 1.708(11) . ?
W17 O117 1.854(11) . ?
W17 O127 1.867(10) . ?
W17 O167 1.923(10) . ?
W17 O178 1.926(8) . ?
W17 Na6 3.662(9) . ?
W18 O18T 1.710(12) . ?
W18 O138 1.859(10) . ?
W18 O148 1.862(10) . ?
W18 O178 1.920(8) . ?
W18 O168 1.936(10) . ?
W18 Na4 3.505(6) . ?
W18 Na6 3.620(9) . ?
Ni1 O8NI 2.007(10) . ?
Ni1 O14N 2.008(10) . ?
Ni1 O15N 2.015(10) . ?
Ni1 O7NI 2.026(10) . ?
Ni1 O4P1 2.125(9) . ?
Ni1 O4P2 2.188(9) . ?
Ni1 Na1 3.479(7) . ?
Ni1 Na3 3.522(7) . ?
Ni2 O11N 2.014(10) . ?
Ni2 O5NI 2.029(10) . ?
Ni2 O10N 2.039(9) . ?
Ni2 O6NI 2.062(9) . ?
Ni2 O4P1 2.110(9) . ?
Ni2 O4P2 2.211(10) . ?
Ni2 Na1 3.450(6) . ?
Ni2 Na2 3.564(7) . ?
Ni3 O12N 2.000(10) . ?
Ni3 O13N 2.000(10) . ?
Ni3 O7NI 2.052(10) . ?
Ni3 O1WN 2.060(11) . ?
Ni3 O6NI 2.061(9) . ?
Ni3 O4P2 2.204(9) . ?
P1 O4P1 1.541(10) . ?
P1 O3P1 1.548(10) . ?
P1 O2P1 1.556(10) . ?
P1 O1P1 1.556(9) . ?
P2 O1P2 1.530(10) . ?
P2 O4P2 1.532(10) . ?
P2 O3P2 1.538(10) . ?
P2 O2P2 1.554(9) . ?
Na1 O4NA 2.267(13) . ?
Na1 O9NA 2.287(12) . ?
Na1 O10N 2.416(11) . ?
Na1 O15N 2.448(12) . ?
Na1 O1W 2.53(3) . ?
Na1 O4P1 2.650(11) . ?
Na1 O105 2.700(12) . ?
Na1 Na2 3.511(10) . ?
Na2 O5T 2.384(13) 2_666 ?
Na2 O4NA 2.384(13) . ?
Na2 O2W 2.422(16) . ?
Na2 O5NI 2.551(12) . ?
Na2 O10N 2.589(12) . ?
Na2 O3W 2.59(3) . ?
Na2 O10T 2.925(13) . ?
Na3 O9NA 2.414(13) . ?
Na3 O14T 2.417(14) 2_665 ?
Na3 O4W 2.428(17) . ?
Na3 O8NI 2.496(12) . ?
Na3 O15N 2.560(12) . ?
Na3 O15T 2.822(13) . ?
Na4 O5W 2.383(17) . ?
Na4 O8T 2.392(13) 2_665 ?
Na4 O6W 2.407(18) . ?
Na4 O145 2.493(12) . ?
Na4 O148 2.550(12) . ?
Na4 O168 2.550(12) . ?
Na4 O156 2.599(12) . ?
Na5 O7T 2.407(17) . ?
Na5 O7W 2.418(19) . ?
Na5 O8W 2.44(3) 2_765 ?
Na5 O9W 2.47(3) . ?
Na5 O15T 2.478(16) 1_655 ?
Na5 O8W 2.52(3) . ?
Na5 Na5 3.82(2) 2_765 ?
Na6 O18T 2.251(15) 2_675 ?
Na6 O123 2.407(14) . ?
Na6 O10W 2.43(3) . ?
Na6 O11W 2.53(3) . ?
Na6 O138 2.623(13) . ?
Na6 O127 2.640(14) . ?
Na6 O178 2.716(12) . ?
Na7 O15W 2.35(3) . ?
Na7 O12W 2.350(16) . ?
Na7 O6T 2.396(13) . ?
Na7 O14W 2.41(2) . ?
Na7 O10T 2.477(13) 1_655 ?
Na7 O13W 2.486(18) . ?
Na8 O19W 2.34(3) . ?
Na8 O16W 2.357(17) . ?
Na8 O20W 2.375(16) 1_645 ?
Na8 O3T 2.424(15) . ?
Na8 O18W 2.50(3) . ?
Na8 O17W 2.549(19) . ?
Na8 Na9 3.673(12) 1_645 ?
Na9 O22W 2.338(17) . ?
Na9 O21W 2.41(2) . ?
Na9 O20W 2.428(16) . ?
Na9 O11T 2.457(14) . ?
Na9 O4T 2.596(15) 2_666 ?
Na9 O16W 2.635(17) 1_465 ?
Na9 O14 2.810(13) 2_666 ?
Na9 W4 3.528(9) 2_666 ?
Na9 Na8 3.673(12) 1_465 ?
O14 Na9 2.810(13) 2_666 ?
O4T Na9 2.596(15) 2_666 ?
O5T Na2 2.384(13) 2_666 ?
O8T Na4 2.392(13) 2_665 ?
O10T Na7 2.477(13) 1_455 ?
O14T Na3 2.417(14) 2_665 ?
O15T Na5 2.478(16) 1_455 ?
O18T Na6 2.251(15) 2_675 ?
O8W Na5 2.44(3) 2_765 ?
O16W Na9 2.635(17) 1_645 ?
O20W Na8 2.375(16) 1_465 ?
